data_4304917
loop_
_publ_author_name
'Wai-Man Cheung'
'Ho-Yuen Ng'
'Ian D. Williams'
'Wa-Hung Leung'

_publ_section_title
;
Ruthenium Complexes with Tetraphenylimidodiphosphinate: Syntheses,
Structures, and Applications to Catalytic Organic Oxidation
;
_journal_name_full 'Inorganic Chemistry'
_journal_page_first 4383
_journal_page_last 4391
_journal_paper_doi 10.1021/ic800018d
_journal_volume 47
_journal_year 2008
_chemical_formula_sum 'C51 H45 Cl3 N3 O4 P4 Ru'
_chemical_formula_weight 1095.20
_chemical_name_systematic
;
 ?
;
_space_group_IT_number 14
_symmetry_cell_setting monoclinic
_symmetry_space_group_name_Hall '-P 2yn'
_symmetry_space_group_name_H-M 'P 1 21/n 1'
_atom_sites_solution_hydrogens geom
_atom_sites_solution_primary direct
_atom_sites_solution_secondary difmap
_audit_creation_method SHELXL-97
_cell_angle_alpha 90.00
_cell_angle_beta 97.0500(10)
_cell_angle_gamma 90.00
_cell_formula_units_Z 4
_cell_length_a 11.2502(2)
_cell_length_b 25.2344(4)
_cell_length_c 17.5564(3)
_cell_measurement_reflns_used 5288
_cell_measurement_temperature 100(2)
_cell_measurement_theta_max 27.44
_cell_measurement_theta_min 2.19
_cell_volume 4946.44(15)
_computing_cell_refinement 'Bruker SMART'
_computing_data_collection 'Bruker SMART'
_computing_data_reduction 'Bruker SAINT'
_computing_molecular_graphics 'Bruker SHELXTL'
_computing_publication_material 'Bruker SHELXTL'
_computing_structure_refinement 'SHELXL-97 (Sheldrick, 1997)'
_computing_structure_solution 'SHELXS-97 (Sheldrick, 1990)'
_diffrn_ambient_temperature 100(2)
_diffrn_measured_fraction_theta_full 0.991
_diffrn_measured_fraction_theta_max 0.991
_diffrn_measurement_device_type 'CCD area detector'
_diffrn_measurement_method 'phi and omega scans'
_diffrn_radiation_monochromator graphite
_diffrn_radiation_source 'fine-focus sealed tube'
_diffrn_radiation_type MoK\a
_diffrn_radiation_wavelength 0.71073
_diffrn_reflns_av_R_equivalents 0.0434
_diffrn_reflns_av_sigmaI/netI 0.0497
_diffrn_reflns_limit_h_max 13
_diffrn_reflns_limit_h_min -13
_diffrn_reflns_limit_k_max 30
_diffrn_reflns_limit_k_min -30
_diffrn_reflns_limit_l_max 20
_diffrn_reflns_limit_l_min -18
_diffrn_reflns_number 27262
_diffrn_reflns_theta_full 25.00
_diffrn_reflns_theta_max 25.00
_diffrn_reflns_theta_min 1.42
_exptl_absorpt_coefficient_mu 0.656
_exptl_absorpt_correction_T_max 1.00
_exptl_absorpt_correction_T_min 0.94
_exptl_absorpt_correction_type multi-scan
_exptl_absorpt_process_details SADABS
_exptl_crystal_colour yellow
_exptl_crystal_density_diffrn 1.471
_exptl_crystal_density_meas 0
_exptl_crystal_density_method 'not measured'
_exptl_crystal_description bar
_exptl_crystal_F_000 2236
_exptl_crystal_size_max 0.30
_exptl_crystal_size_mid 0.10
_exptl_crystal_size_min 0.08
_refine_diff_density_max 0.947
_refine_diff_density_min -0.510
_refine_diff_density_rms 0.079
_refine_ls_extinction_method none
_refine_ls_goodness_of_fit_ref 0.994
_refine_ls_hydrogen_treatment constr
_refine_ls_matrix_type full
_refine_ls_number_parameters 600
_refine_ls_number_reflns 8642
_refine_ls_number_restraints 0
_refine_ls_restrained_S_all 0.994
_refine_ls_R_factor_all 0.0551
_refine_ls_R_factor_gt 0.0365
_refine_ls_shift/su_max 0.001
_refine_ls_shift/su_mean 0.000
_refine_ls_structure_factor_coef Fsqd
_refine_ls_weighting_details 'calc w=1/[\s^2^(Fo^2^)+(0.0478P)^2^+0.0000P] where P=(Fo^2^+2Fc^2^)/3'
_refine_ls_weighting_scheme calc
_refine_ls_wR_factor_gt 0.0815
_refine_ls_wR_factor_ref 0.0862
_reflns_number_gt 6734
_reflns_number_total 8642
_reflns_threshold_expression >2sigma(I)
_cod_data_source_file ic800018d-file005.cif
_cod_data_source_block wai92
_cod_depositor_comments
;
The following automatic conversions were performed:
'_symmetry_cell_setting' value 'Monoclinic' changed to 'monoclinic'
according to '/home/saulius/struct/CIF-dictionaries/cif_core.dic'
dictionary named 'cif_core.dic' version 2.4.1 from 2010-06-29.

Automatic conversion script
Id: cif_fix_enum 1527 2010-12-29 10:47:43Z saulius 
;
_cod_original_cell_volume 4946.44(14)
_cod_database_code 4304917

loop_
_symmetry_equiv_pos_as_xyz
'x, y, z'
'-x+1/2, y+1/2, -z+1/2'
'-x, -y, -z'
'x-1/2, -y-1/2, z-1/2'

loop_
_atom_site_label
_atom_site_type_symbol
_atom_site_fract_x
_atom_site_fract_y
_atom_site_fract_z
_atom_site_U_iso_or_equiv
_atom_site_adp_type
_atom_site_occupancy
_atom_site_symmetry_multiplicity
_atom_site_calc_flag
_atom_site_refinement_flags
_atom_site_disorder_assembly
_atom_site_disorder_group
Ru1 Ru 0.38109(2) 0.401258(9) 0.135750(13) 0.01174(7) Uani 1 1 d . . .
Cl1 Cl 0.24804(6) 0.35412(3) 0.05138(4) 0.01789(17) Uani 1 1 d . . .
P1 P 0.49611(7) 0.48917(3) 0.25834(4) 0.01488(18) Uani 1 1 d . . .
P2 P 0.24192(7) 0.48623(3) 0.22806(4) 0.01413(17) Uani 1 1 d . . .
P3 P 0.44066(7) 0.28764(3) 0.21481(4) 0.01390(17) Uani 1 1 d . . .
P4 P 0.58581(7) 0.31848(3) 0.09909(4) 0.01336(17) Uani 1 1 d . . .
O1 O 0.50445(17) 0.43743(8) 0.21479(12) 0.0179(5) Uani 1 1 d . . .
O2 O 0.24590(17) 0.43306(8) 0.18708(11) 0.0165(5) Uani 1 1 d . . .
O3 O 0.38366(17) 0.34218(8) 0.21711(11) 0.0161(5) Uani 1 1 d . . .
O4 O 0.52139(17) 0.37168(8) 0.08709(11) 0.0146(4) Uani 1 1 d . . .
N1 N 0.3657(2) 0.51362(10) 0.25736(14) 0.0174(6) Uani 1 1 d . . .
N2 N 0.5402(2) 0.27902(10) 0.15902(14) 0.0168(6) Uani 1 1 d . . .
N3 N 0.3685(2) 0.46176(10) 0.06142(14) 0.0152(6) Uani 1 1 d . . .
C1 C 0.5901(3) 0.53720(12) 0.21868(16) 0.0162(7) Uani 1 1 d . . .
C2 C 0.7138(3) 0.53345(13) 0.23387(17) 0.0202(7) Uani 1 1 d . . .
H2A H 0.7485 0.5082 0.2701 0.024 Uiso 1 1 calc R . .
C3 C 0.7871(3) 0.56618(14) 0.19679(18) 0.0260(8) Uani 1 1 d . . .
H3A H 0.8717 0.5634 0.2079 0.031 Uiso 1 1 calc R . .
C4 C 0.7373(3) 0.60295(14) 0.14358(19) 0.0275(8) Uani 1 1 d . . .
H4A H 0.7875 0.6252 0.1178 0.033 Uiso 1 1 calc R . .
C5 C 0.6143(3) 0.60709(15) 0.1282(2) 0.0335(9) Uani 1 1 d . . .
H5A H 0.5800 0.6323 0.0918 0.040 Uiso 1 1 calc R . .
C6 C 0.5406(3) 0.57457(14) 0.16569(19) 0.0267(8) Uani 1 1 d . . .
H6A H 0.4561 0.5778 0.1551 0.032 Uiso 1 1 calc R . .
C7 C 0.5651(3) 0.47720(13) 0.35458(17) 0.0190(7) Uani 1 1 d . . .
C8 C 0.5849(3) 0.42591(14) 0.3820(2) 0.0324(9) Uani 1 1 d . . .
H8A H 0.5636 0.3965 0.3493 0.039 Uiso 1 1 calc R . .
C9 C 0.6358(4) 0.41759(17) 0.4573(2) 0.0466(11) Uani 1 1 d . . .
H9A H 0.6490 0.3825 0.4763 0.056 Uiso 1 1 calc R . .
C10 C 0.6670(4) 0.46036(17) 0.5043(2) 0.0447(11) Uani 1 1 d . . .
H10A H 0.7020 0.4546 0.5557 0.054 Uiso 1 1 calc R . .
C11 C 0.6483(3) 0.51100(16) 0.4780(2) 0.0373(10) Uani 1 1 d . . .
H11A H 0.6706 0.5401 0.5110 0.045 Uiso 1 1 calc R . .
C12 C 0.5970(3) 0.51990(14) 0.40338(19) 0.0283(8) Uani 1 1 d . . .
H12A H 0.5836 0.5551 0.3853 0.034 Uiso 1 1 calc R . .
C13 C 0.1560(3) 0.53348(12) 0.16693(17) 0.0173(7) Uani 1 1 d . . .
C14 C 0.1833(3) 0.58718(12) 0.17100(18) 0.0219(7) Uani 1 1 d . . .
H14A H 0.2490 0.5993 0.2059 0.026 Uiso 1 1 calc R . .
C15 C 0.1157(3) 0.62320(14) 0.12463(19) 0.0263(8) Uani 1 1 d . . .
H15A H 0.1340 0.6599 0.1288 0.032 Uiso 1 1 calc R . .
C16 C 0.0225(3) 0.60623(13) 0.07272(18) 0.0247(8) Uani 1 1 d . . .
H16A H -0.0229 0.6311 0.0405 0.030 Uiso 1 1 calc R . .
C17 C -0.0054(3) 0.55246(14) 0.06723(18) 0.0272(8) Uani 1 1 d . . .
H17A H -0.0699 0.5407 0.0311 0.033 Uiso 1 1 calc R . .
C18 C 0.0603(3) 0.51594(13) 0.11427(17) 0.0207(7) Uani 1 1 d . . .
H18A H 0.0406 0.4793 0.1108 0.025 Uiso 1 1 calc R . .
C19 C 0.1557(3) 0.47093(12) 0.30596(17) 0.0172(7) Uani 1 1 d . . .
C20 C 0.0641(3) 0.50211(13) 0.32625(18) 0.0226(7) Uani 1 1 d . . .
H20A H 0.0445 0.5345 0.2999 0.027 Uiso 1 1 calc R . .
C21 C -0.0002(3) 0.48609(15) 0.38564(18) 0.0278(8) Uani 1 1 d . . .
H21A H -0.0638 0.5074 0.3993 0.033 Uiso 1 1 calc R . .
C22 C 0.0285(3) 0.43973(14) 0.42402(19) 0.0296(8) Uani 1 1 d . . .
H22A H -0.0159 0.4289 0.4640 0.035 Uiso 1 1 calc R . .
C23 C 0.1212(3) 0.40867(14) 0.4051(2) 0.0296(8) Uani 1 1 d . . .
H23A H 0.1416 0.3769 0.4327 0.036 Uiso 1 1 calc R . .
C24 C 0.1846(3) 0.42378(13) 0.34590(18) 0.0215(7) Uani 1 1 d . . .
H24A H 0.2477 0.4021 0.3324 0.026 Uiso 1 1 calc R . .
C25 C 0.5073(3) 0.27277(12) 0.31078(17) 0.0166(7) Uani 1 1 d . . .
C26 C 0.4404(3) 0.27989(13) 0.37230(18) 0.0241(8) Uani 1 1 d . . .
H26A H 0.3592 0.2908 0.3629 0.029 Uiso 1 1 calc R . .
C27 C 0.4924(3) 0.27105(14) 0.44630(19) 0.0319(9) Uani 1 1 d . . .
H27A H 0.4469 0.2763 0.4878 0.038 Uiso 1 1 calc R . .
C28 C 0.6103(3) 0.25466(13) 0.46078(19) 0.0295(8) Uani 1 1 d . . .
H28A H 0.6459 0.2492 0.5121 0.035 Uiso 1 1 calc R . .
C29 C 0.6758(3) 0.24633(14) 0.4010(2) 0.0307(8) Uani 1 1 d . . .
H29A H 0.7560 0.2341 0.4108 0.037 Uiso 1 1 calc R . .
C30 C 0.6250(3) 0.25578(13) 0.32610(19) 0.0244(7) Uani 1 1 d . . .
H30A H 0.6713 0.2506 0.2850 0.029 Uiso 1 1 calc R . .
C31 C 0.3242(3) 0.23899(12) 0.19138(16) 0.0168(7) Uani 1 1 d . . .
C32 C 0.2043(3) 0.25323(13) 0.18932(17) 0.0212(7) Uani 1 1 d . . .
H32A H 0.1831 0.2885 0.2010 0.025 Uiso 1 1 calc R . .
C33 C 0.1159(3) 0.21549(14) 0.17005(18) 0.0266(8) Uani 1 1 d . . .
H33A H 0.0340 0.2250 0.1691 0.032 Uiso 1 1 calc R . .
C34 C 0.1462(3) 0.16426(14) 0.15230(18) 0.0284(8) Uani 1 1 d . . .
H34A H 0.0851 0.1388 0.1388 0.034 Uiso 1 1 calc R . .
C35 C 0.2642(3) 0.15016(14) 0.1541(2) 0.0332(9) Uani 1 1 d . . .
H35A H 0.2849 0.1150 0.1416 0.040 Uiso 1 1 calc R . .
C36 C 0.3531(3) 0.18734(13) 0.1744(2) 0.0277(8) Uani 1 1 d . . .
H36A H 0.4348 0.1773 0.1767 0.033 Uiso 1 1 calc R . .
C37 C 0.5758(3) 0.28602(12) 0.00717(17) 0.0164(7) Uani 1 1 d . . .
C38 C 0.5066(3) 0.24000(12) -0.00537(18) 0.0207(7) Uani 1 1 d . . .
H38A H 0.4704 0.2246 0.0355 0.025 Uiso 1 1 calc R . .
C39 C 0.4912(3) 0.21696(14) -0.0777(2) 0.0293(8) Uani 1 1 d . . .
H39A H 0.4441 0.1858 -0.0861 0.035 Uiso 1 1 calc R . .
C40 C 0.5437(3) 0.23895(14) -0.1377(2) 0.0302(8) Uani 1 1 d . . .
H40A H 0.5329 0.2228 -0.1869 0.036 Uiso 1 1 calc R . .
C41 C 0.6126(3) 0.28502(14) -0.12535(18) 0.0274(8) Uani 1 1 d . . .
H41A H 0.6487 0.3003 -0.1662 0.033 Uiso 1 1 calc R . .
C42 C 0.6276(3) 0.30798(13) -0.05403(17) 0.0201(7) Uani 1 1 d . . .
H42A H 0.6741 0.3394 -0.0461 0.024 Uiso 1 1 calc R . .
C43 C 0.7408(3) 0.33526(12) 0.12786(17) 0.0169(7) Uani 1 1 d . . .
C44 C 0.8356(3) 0.31589(13) 0.09257(18) 0.0203(7) Uani 1 1 d . . .
H44A H 0.8206 0.2911 0.0518 0.024 Uiso 1 1 calc R . .
C45 C 0.9520(3) 0.33225(13) 0.11595(18) 0.0245(8) Uani 1 1 d . . .
H45A H 1.0159 0.3193 0.0906 0.029 Uiso 1 1 calc R . .
C46 C 0.9748(3) 0.36746(13) 0.1762(2) 0.0263(8) Uani 1 1 d . . .
H46A H 1.0545 0.3787 0.1925 0.032 Uiso 1 1 calc R . .
C47 C 0.8816(3) 0.38624(14) 0.2127(2) 0.0285(8) Uani 1 1 d . . .
H47A H 0.8977 0.4099 0.2548 0.034 Uiso 1 1 calc R . .
C48 C 0.7653(3) 0.37104(13) 0.18873(18) 0.0238(7) Uani 1 1 d . . .
H48A H 0.7016 0.3849 0.2136 0.029 Uiso 1 1 calc R . .
C49 C 0.3439(3) 0.49440(13) 0.01772(18) 0.0183(7) Uani 1 1 d . . .
C50 C 0.3090(3) 0.53574(13) -0.03863(19) 0.0283(8) Uani 1 1 d . . .
H50A H 0.2893 0.5197 -0.0894 0.042 Uiso 1 1 calc R . .
H50B H 0.3754 0.5607 -0.0399 0.042 Uiso 1 1 calc R . .
H50C H 0.2389 0.5546 -0.0244 0.042 Uiso 1 1 calc R . .
C1S C 0.7105(4) 0.16291(15) 0.1505(2) 0.0429(10) Uani 1 1 d . . .
Cl2 Cl 0.60245(9) 0.11535(4) 0.11423(6) 0.0396(2) Uani 1 1 d . A .
Cl3A Cl 0.81887(10) 0.16773(4) 0.08271(7) 0.0521(3) Uani 0.95 1 d P A 1
Cl3B Cl 0.8399(14) 0.1754(7) 0.2047(9) 0.027(4) Uiso 0.05 1 d P A 2

loop_
_atom_site_aniso_label
_atom_site_aniso_U_11
_atom_site_aniso_U_22
_atom_site_aniso_U_33
_atom_site_aniso_U_23
_atom_site_aniso_U_13
_atom_site_aniso_U_12
Ru1 0.01041(12) 0.01219(13) 0.01248(13) -0.00018(10) 0.00089(9) 0.00038(10)
Cl1 0.0163(4) 0.0204(4) 0.0162(4) -0.0011(3) -0.0010(3) -0.0039(3)
P1 0.0133(4) 0.0153(4) 0.0155(4) -0.0008(3) -0.0005(3) -0.0007(3)
P2 0.0126(4) 0.0144(4) 0.0156(4) -0.0004(3) 0.0023(3) 0.0018(3)
P3 0.0135(4) 0.0139(4) 0.0145(4) 0.0015(3) 0.0023(3) 0.0000(3)
P4 0.0120(4) 0.0144(4) 0.0141(4) -0.0004(3) 0.0031(3) 0.0005(3)
O1 0.0138(11) 0.0185(11) 0.0199(11) -0.0042(9) -0.0043(9) 0.0028(9)
O2 0.0155(11) 0.0149(11) 0.0195(11) -0.0026(9) 0.0032(9) 0.0019(9)
O3 0.0171(11) 0.0166(11) 0.0149(11) 0.0022(9) 0.0030(9) 0.0023(9)
O4 0.0134(10) 0.0157(11) 0.0155(11) 0.0014(9) 0.0051(8) 0.0018(9)
N1 0.0184(14) 0.0134(13) 0.0208(14) -0.0031(11) 0.0037(11) -0.0003(11)
N2 0.0143(13) 0.0153(13) 0.0211(14) 0.0034(11) 0.0039(11) 0.0013(11)
N3 0.0138(13) 0.0163(14) 0.0151(13) -0.0021(12) 0.0004(11) 0.0001(11)
C1 0.0190(16) 0.0163(16) 0.0132(15) -0.0034(13) 0.0013(12) -0.0007(13)
C2 0.0182(17) 0.0237(18) 0.0182(16) 0.0033(14) 0.0006(13) -0.0010(14)
C3 0.0172(17) 0.035(2) 0.0259(18) -0.0029(16) 0.0025(14) -0.0026(15)
C4 0.0248(19) 0.031(2) 0.0284(19) 0.0030(16) 0.0091(15) -0.0033(16)
C5 0.029(2) 0.036(2) 0.036(2) 0.0159(18) 0.0050(16) 0.0060(17)
C6 0.0184(17) 0.032(2) 0.0302(19) 0.0079(16) 0.0030(15) 0.0038(15)
C7 0.0167(16) 0.0225(17) 0.0173(16) 0.0012(14) 0.0005(13) -0.0052(13)
C8 0.044(2) 0.0217(19) 0.029(2) 0.0015(16) -0.0024(17) 0.0020(17)
C9 0.065(3) 0.036(2) 0.035(2) 0.017(2) -0.006(2) 0.005(2)
C10 0.051(3) 0.055(3) 0.023(2) 0.009(2) -0.0155(18) 0.001(2)
C11 0.046(2) 0.044(2) 0.0195(19) -0.0040(18) -0.0063(17) -0.014(2)
C12 0.033(2) 0.030(2) 0.0218(18) 0.0001(16) 0.0030(15) -0.0066(16)
C13 0.0147(16) 0.0223(17) 0.0165(16) 0.0009(14) 0.0077(13) 0.0055(13)
C14 0.0186(17) 0.0212(18) 0.0263(18) 0.0008(15) 0.0038(14) 0.0039(14)
C15 0.0264(19) 0.0200(18) 0.034(2) 0.0104(16) 0.0108(16) 0.0026(15)
C16 0.0223(18) 0.032(2) 0.0217(17) 0.0137(16) 0.0086(14) 0.0092(15)
C17 0.0217(18) 0.040(2) 0.0188(17) -0.0031(17) -0.0019(14) 0.0046(16)
C18 0.0204(17) 0.0201(17) 0.0216(17) -0.0008(14) 0.0021(14) 0.0019(14)
C19 0.0130(15) 0.0233(17) 0.0148(15) -0.0016(14) -0.0003(12) -0.0037(13)
C20 0.0202(17) 0.0269(18) 0.0204(17) -0.0005(15) 0.0011(14) 0.0007(14)
C21 0.0211(18) 0.041(2) 0.0221(18) -0.0082(17) 0.0063(14) -0.0010(16)
C22 0.033(2) 0.040(2) 0.0174(17) 0.0018(16) 0.0062(15) -0.0111(17)
C23 0.038(2) 0.025(2) 0.0256(19) 0.0065(16) 0.0020(16) -0.0046(16)
C24 0.0225(18) 0.0218(17) 0.0196(17) 0.0005(15) 0.0005(14) 0.0001(14)
C25 0.0207(17) 0.0109(15) 0.0177(16) 0.0015(13) 0.0007(13) -0.0001(13)
C26 0.0265(18) 0.0277(19) 0.0187(17) 0.0041(15) 0.0051(14) 0.0021(15)
C27 0.046(2) 0.032(2) 0.0193(18) 0.0072(16) 0.0089(16) 0.0036(18)
C28 0.046(2) 0.0239(19) 0.0165(17) 0.0038(15) -0.0058(16) 0.0009(17)
C29 0.0273(19) 0.031(2) 0.031(2) 0.0021(17) -0.0074(16) 0.0065(16)
C30 0.0225(18) 0.0269(19) 0.0241(18) 0.0000(15) 0.0045(14) 0.0038(15)
C31 0.0187(16) 0.0206(17) 0.0110(15) 0.0033(13) 0.0012(12) -0.0021(13)
C32 0.0182(17) 0.0263(18) 0.0189(17) 0.0025(15) 0.0008(13) -0.0002(14)
C33 0.0195(17) 0.038(2) 0.0216(18) 0.0049(16) -0.0012(14) -0.0077(16)
C34 0.031(2) 0.029(2) 0.0226(18) 0.0025(16) -0.0052(15) -0.0140(16)
C35 0.039(2) 0.0203(18) 0.039(2) -0.0034(17) -0.0005(17) -0.0082(16)
C36 0.0246(18) 0.0207(18) 0.037(2) -0.0025(16) 0.0013(16) 0.0004(15)
C37 0.0136(15) 0.0193(17) 0.0155(16) -0.0008(13) -0.0011(12) 0.0047(13)
C38 0.0201(17) 0.0202(17) 0.0221(17) -0.0022(14) 0.0037(13) -0.0014(14)
C39 0.0232(19) 0.028(2) 0.036(2) -0.0124(17) -0.0005(16) -0.0015(15)
C40 0.031(2) 0.036(2) 0.0230(18) -0.0105(17) 0.0039(15) 0.0039(17)
C41 0.0301(19) 0.033(2) 0.0199(18) -0.0027(16) 0.0068(15) 0.0035(16)
C42 0.0220(17) 0.0178(17) 0.0208(17) -0.0031(14) 0.0039(14) -0.0028(14)
C43 0.0174(16) 0.0168(16) 0.0165(16) 0.0053(13) 0.0025(13) 0.0009(13)
C44 0.0166(16) 0.0255(18) 0.0194(17) -0.0004(14) 0.0046(13) 0.0017(14)
C45 0.0157(17) 0.033(2) 0.0241(18) 0.0060(16) 0.0018(14) 0.0029(15)
C46 0.0141(17) 0.0274(19) 0.036(2) 0.0049(17) -0.0012(15) -0.0047(14)
C47 0.0262(19) 0.0269(19) 0.0304(19) -0.0104(16) -0.0049(15) -0.0016(15)
C48 0.0221(18) 0.0250(18) 0.0237(18) -0.0048(15) 0.0009(14) 0.0039(15)
C49 0.0137(16) 0.0212(17) 0.0207(17) -0.0037(15) 0.0042(13) -0.0052(13)
C50 0.032(2) 0.0261(19) 0.0265(19) 0.0095(16) 0.0013(15) -0.0009(16)
C1S 0.039(2) 0.034(2) 0.054(3) 0.000(2) -0.002(2) -0.0095(18)
Cl2 0.0400(5) 0.0351(5) 0.0440(6) -0.0014(4) 0.0066(4) -0.0033(4)
Cl3A 0.0372(6) 0.0414(6) 0.0795(8) 0.0100(6) 0.0145(6) -0.0070(5)

loop_
_atom_type_symbol
_atom_type_description
_atom_type_scat_dispersion_real
_atom_type_scat_dispersion_imag
_atom_type_scat_source
C C 0.0033 0.0016 'International Tables Vol C Tables 4.2.6.8 and 6.1.1.4'
H H 0.0000 0.0000 'International Tables Vol C Tables 4.2.6.8 and 6.1.1.4'
N N 0.0061 0.0033 'International Tables Vol C Tables 4.2.6.8 and 6.1.1.4'
O O 0.0106 0.0060 'International Tables Vol C Tables 4.2.6.8 and 6.1.1.4'
P P 0.1023 0.0942 'International Tables Vol C Tables 4.2.6.8 and 6.1.1.4'
Cl Cl 0.1484 0.1585 'International Tables Vol C Tables 4.2.6.8 and 6.1.1.4'
Ru Ru -1.2594 0.8363 'International Tables Vol C Tables 4.2.6.8 and 6.1.1.4'

loop_
_geom_angle_atom_site_label_1
_geom_angle_atom_site_label_2
_geom_angle_atom_site_label_3
_geom_angle
_geom_angle_site_symmetry_1
_geom_angle_site_symmetry_3
_geom_angle_publ_flag
N3 Ru1 O2 89.47(9) . . ?
N3 Ru1 O4 90.16(9) . . ?
O2 Ru1 O4 177.47(8) . . ?
N3 Ru1 O1 95.14(9) . . ?
O2 Ru1 O1 90.31(8) . . ?
O4 Ru1 O1 87.24(8) . . ?
N3 Ru1 O3 175.19(9) . . ?
O2 Ru1 O3 85.74(8) . . ?
O4 Ru1 O3 94.60(8) . . ?
O1 Ru1 O3 84.40(8) . . ?
N3 Ru1 Cl1 89.20(7) . . ?
O2 Ru1 Cl1 91.52(6) . . ?
O4 Ru1 Cl1 90.97(6) . . ?
O1 Ru1 Cl1 175.30(6) . . ?
O3 Ru1 Cl1 91.42(6) . . ?
O1 P1 N1 116.18(12) . . ?
O1 P1 C7 106.38(13) . . ?
N1 P1 C7 111.52(14) . . ?
O1 P1 C1 107.92(13) . . ?
N1 P1 C1 108.60(14) . . ?
C7 P1 C1 105.69(14) . . ?
O2 P2 N1 117.50(12) . . ?
O2 P2 C13 110.20(13) . . ?
N1 P2 C13 106.89(14) . . ?
O2 P2 C19 102.58(13) . . ?
N1 P2 C19 112.25(13) . . ?
C13 P2 C19 107.01(14) . . ?
O3 P3 N2 118.10(12) . . ?
O3 P3 C25 107.01(12) . . ?
N2 P3 C25 107.74(14) . . ?
O3 P3 C31 108.95(13) . . ?
N2 P3 C31 108.22(14) . . ?
C25 P3 C31 106.20(14) . . ?
O4 P4 N2 117.27(12) . . ?
O4 P4 C37 107.43(12) . . ?
N2 P4 C37 108.69(14) . . ?
O4 P4 C43 104.95(12) . . ?
N2 P4 C43 110.09(13) . . ?
C37 P4 C43 108.04(14) . . ?
P1 O1 Ru1 130.02(12) . . ?
P2 O2 Ru1 128.69(12) . . ?
P3 O3 Ru1 127.28(11) . . ?
P4 O4 Ru1 130.25(12) . . ?
P2 N1 P1 127.44(16) . . ?
P4 N2 P3 129.43(16) . . ?
C49 N3 Ru1 170.0(2) . . ?
C2 C1 C6 118.9(3) . . ?
C2 C1 P1 120.1(2) . . ?
C6 C1 P1 120.6(2) . . ?
C3 C2 C1 120.7(3) . . ?
C2 C3 C4 120.1(3) . . ?
C5 C4 C3 119.7(3) . . ?
C4 C5 C6 120.4(3) . . ?
C5 C6 C1 120.3(3) . . ?
C8 C7 C12 119.2(3) . . ?
C8 C7 P1 121.0(2) . . ?
C12 C7 P1 119.8(2) . . ?
C7 C8 C9 120.0(3) . . ?
C10 C9 C8 119.7(4) . . ?
C11 C10 C9 120.8(3) . . ?
C10 C11 C12 120.1(4) . . ?
C11 C12 C7 120.1(3) . . ?
C14 C13 C18 119.3(3) . . ?
C14 C13 P2 121.0(2) . . ?
C18 C13 P2 119.7(2) . . ?
C15 C14 C13 120.5(3) . . ?
C16 C15 C14 120.4(3) . . ?
C15 C16 C17 119.9(3) . . ?
C18 C17 C16 120.4(3) . . ?
C17 C18 C13 119.5(3) . . ?
C20 C19 C24 119.4(3) . . ?
C20 C19 P2 124.1(2) . . ?
C24 C19 P2 116.5(2) . . ?
C19 C20 C21 119.9(3) . . ?
C22 C21 C20 120.1(3) . . ?
C21 C22 C23 120.5(3) . . ?
C22 C23 C24 119.9(3) . . ?
C23 C24 C19 120.1(3) . . ?
C30 C25 C26 118.7(3) . . ?
C30 C25 P3 121.7(2) . . ?
C26 C25 P3 119.6(2) . . ?
C27 C26 C25 120.1(3) . . ?
C26 C27 C28 120.6(3) . . ?
C29 C28 C27 119.9(3) . . ?
C28 C29 C30 120.1(3) . . ?
C25 C30 C29 120.6(3) . . ?
C36 C31 C32 119.3(3) . . ?
C36 C31 P3 120.4(2) . . ?
C32 C31 P3 120.3(2) . . ?
C33 C32 C31 119.5(3) . . ?
C34 C33 C32 120.5(3) . . ?
C35 C34 C33 120.1(3) . . ?
C34 C35 C36 119.8(3) . . ?
C31 C36 C35 120.8(3) . . ?
C42 C37 C38 118.9(3) . . ?
C42 C37 P4 121.5(2) . . ?
C38 C37 P4 119.4(2) . . ?
C39 C38 C37 119.8(3) . . ?
C40 C39 C38 120.7(3) . . ?
C39 C40 C41 119.7(3) . . ?
C42 C41 C40 119.7(3) . . ?
C41 C42 C37 121.2(3) . . ?
C44 C43 C48 118.6(3) . . ?
C44 C43 P4 124.2(2) . . ?
C48 C43 P4 117.2(2) . . ?
C45 C44 C43 120.9(3) . . ?
C46 C45 C44 119.9(3) . . ?
C47 C46 C45 119.8(3) . . ?
C46 C47 C48 120.7(3) . . ?
C47 C48 C43 120.2(3) . . ?
N3 C49 C50 178.4(3) . . ?
Cl3B C1S Cl2 147.7(6) . . ?
Cl3B C1S Cl3A 75.6(6) . . ?
Cl2 C1S Cl3A 107.3(2) . . ?

loop_
_geom_bond_atom_site_label_1
_geom_bond_atom_site_label_2
_geom_bond_distance
_geom_bond_site_symmetry_2
_geom_bond_publ_flag
Ru1 N3 2.002(3) . ?
Ru1 O2 2.0262(19) . ?
Ru1 O4 2.0272(19) . ?
Ru1 O1 2.0523(19) . ?
Ru1 O3 2.0625(19) . ?
Ru1 Cl1 2.3034(7) . ?
P1 O1 1.522(2) . ?
P1 N1 1.590(3) . ?
P1 C7 1.796(3) . ?
P1 C1 1.803(3) . ?
P2 O2 1.526(2) . ?
P2 N1 1.583(3) . ?
P2 C13 1.804(3) . ?
P2 C19 1.813(3) . ?
P3 O3 1.521(2) . ?
P3 N2 1.590(2) . ?
P3 C25 1.798(3) . ?
P3 C31 1.806(3) . ?
P4 O4 1.528(2) . ?
P4 N2 1.579(2) . ?
P4 C37 1.801(3) . ?
P4 C43 1.805(3) . ?
N3 C49 1.136(4) . ?
C1 C2 1.388(4) . ?
C1 C6 1.392(4) . ?
C2 C3 1.385(4) . ?
C3 C4 1.385(5) . ?
C4 C5 1.381(5) . ?
C5 C6 1.389(5) . ?
C7 C8 1.389(5) . ?
C7 C12 1.396(4) . ?
C8 C9 1.391(5) . ?
C9 C10 1.378(5) . ?
C10 C11 1.366(5) . ?
C11 C12 1.383(5) . ?
C13 C14 1.390(4) . ?
C13 C18 1.402(4) . ?
C14 C15 1.384(4) . ?
C15 C16 1.370(5) . ?
C16 C17 1.394(5) . ?
C17 C18 1.389(4) . ?
C19 C20 1.378(4) . ?
C19 C24 1.399(4) . ?
C20 C21 1.399(4) . ?
C21 C22 1.369(5) . ?
C22 C23 1.377(5) . ?
C23 C24 1.385(5) . ?
C25 C30 1.386(4) . ?
C25 C26 1.401(4) . ?
C26 C27 1.376(4) . ?
C27 C28 1.383(5) . ?
C28 C29 1.370(5) . ?
C29 C30 1.389(5) . ?
C31 C36 1.384(4) . ?
C31 C32 1.392(4) . ?
C32 C33 1.388(4) . ?
C33 C34 1.382(5) . ?
C34 C35 1.371(5) . ?
C35 C36 1.386(5) . ?
C37 C42 1.399(4) . ?
C37 C38 1.400(4) . ?
C38 C39 1.388(4) . ?
C39 C40 1.385(5) . ?
C40 C41 1.399(5) . ?
C41 C42 1.371(4) . ?
C43 C44 1.387(4) . ?
C43 C48 1.400(4) . ?
C44 C45 1.386(4) . ?
C45 C46 1.382(5) . ?
C46 C47 1.377(5) . ?
C47 C48 1.379(4) . ?
C49 C50 1.458(4) . ?
C1S Cl3B 1.668(17) . ?
C1S Cl2 1.770(4) . ?
C1S Cl3A 1.810(4) . ?
